data_2222646
loop_
_publ_author_name
'Leeju, P.'
'Arun, V.'
'Sebastian, Manju'
'Varsha, G.'
'Varghese, Digna'
'Yusuff, K. K. M.'

_publ_section_title
;
 <i>N</i>-[(<i>E</i>)-Quinoxalin-2-ylmethylidene]-1<i>H</i>-indazol-5-amine
;
_journal_coeditor_code CV2578
_journal_issue 8
_journal_name_full 'Acta Crystallographica Section E'
_journal_page_first o1981
_journal_paper_doi 10.1107/S1600536809027822
_journal_volume 65
_journal_year 2009
_chemical_formula_iupac 'C16 H11 N5'
_chemical_formula_moiety 'C16 H11 N5'
_chemical_formula_sum 'C16 H11 N5'
_chemical_formula_weight 273.30
_chemical_name_systematic
;
<i>N</i>-[(<i>E</i>)-Quinoxalin-2-ylmethylidene]-1<i>H</i>-indazol-5-amine
;
_space_group_IT_number 14
_symmetry_cell_setting monoclinic
_symmetry_space_group_name_Hall '-P 2ybc'
_symmetry_space_group_name_H-M 'P 1 21/c 1'
_atom_sites_solution_hydrogens geom
_atom_sites_solution_primary direct
_atom_sites_solution_secondary difmap
_audit_creation_method SHELXL-97
_cell_angle_alpha 90.00
_cell_angle_beta 96.882(2)
_cell_angle_gamma 90.00
_cell_formula_units_Z 4
_cell_length_a 7.7015(6)
_cell_length_b 8.0330(6)
_cell_length_c 20.6034(16)
_cell_measurement_reflns_used 2502
_cell_measurement_temperature 298(2)
_cell_measurement_theta_max 29.760
_cell_measurement_theta_min 2.60
_cell_volume 1265.47(17)
_computing_cell_refinement 'SAINT (Bruker, 2000)'
_computing_data_collection 'SMART (Bruker, 2000)'
_computing_data_reduction 'SAINT (Bruker, 2000)'
_computing_molecular_graphics 'SHELXTL (Sheldrick, 2008)'
_computing_publication_material 'publCIF (Westrip, 2009)'
_computing_structure_refinement 'SHELXL97 (Sheldrick, 2008)'
_computing_structure_solution 'SHELXTL (Sheldrick, 2008)'
_diffrn_ambient_temperature 298(2)
_diffrn_measured_fraction_theta_full 0.994
_diffrn_measured_fraction_theta_max 0.994
_diffrn_measurement_device_type 'Bruker Kappa APEX CCD'
_diffrn_measurement_method '\w and \f'
_diffrn_radiation_monochromator graphite
_diffrn_radiation_source 'fine-focus sealed tube'
_diffrn_radiation_type MoK\a
_diffrn_radiation_wavelength 0.71073
_diffrn_reflns_av_R_equivalents 0.0241
_diffrn_reflns_av_sigmaI/netI 0.0240
_diffrn_reflns_limit_h_max 10
_diffrn_reflns_limit_h_min -10
_diffrn_reflns_limit_k_max 10
_diffrn_reflns_limit_k_min -11
_diffrn_reflns_limit_l_max 26
_diffrn_reflns_limit_l_min -28
_diffrn_reflns_number 16012
_diffrn_reflns_theta_full 29.76
_diffrn_reflns_theta_max 29.76
_diffrn_reflns_theta_min 2.66
_exptl_absorpt_coefficient_mu 0.091
_exptl_absorpt_correction_T_max 0.9928
_exptl_absorpt_correction_T_min 0.9604
_exptl_absorpt_correction_type multi-scan
_exptl_absorpt_process_details '(SADABS; Sheldrick, 2001)'
_exptl_crystal_colour green
_exptl_crystal_density_diffrn 1.434
_exptl_crystal_density_method 'not measured'
_exptl_crystal_description plate
_exptl_crystal_F_000 568
_exptl_crystal_size_max 0.45
_exptl_crystal_size_mid 0.27
_exptl_crystal_size_min 0.08
_refine_diff_density_max 0.230
_refine_diff_density_min -0.264
_refine_ls_extinction_method none
_refine_ls_goodness_of_fit_ref 1.033
_refine_ls_hydrogen_treatment constr
_refine_ls_matrix_type full
_refine_ls_number_parameters 190
_refine_ls_number_reflns 3597
_refine_ls_number_restraints 0
_refine_ls_restrained_S_all 1.033
_refine_ls_R_factor_all 0.0708
_refine_ls_R_factor_gt 0.0463
_refine_ls_shift/su_max 0.003
_refine_ls_shift/su_mean 0.000
_refine_ls_structure_factor_coef Fsqd
_refine_ls_weighting_details 'calc w=1/[\s^2^(Fo^2^)+(0.0715P)^2^+0.2171P] where P=(Fo^2^+2Fc^2^)/3'
_refine_ls_weighting_scheme calc
_refine_ls_wR_factor_gt 0.1223
_refine_ls_wR_factor_ref 0.1427
_reflns_number_gt 2502
_reflns_number_total 3597
_reflns_threshold_expression I>2\s(I)
_cod_data_source_file cv2578.cif
_cod_data_source_block I
_cod_original_sg_symbol_H-M 'P 21/c'
_cod_database_code 2222646
_cod_database_fobs_code 2222646

loop_
_symmetry_equiv_pos_as_xyz
'x, y, z'
'-x, y+1/2, -z+1/2'
'-x, -y, -z'
'x, -y-1/2, z-1/2'

loop_
_atom_site_type_symbol
_atom_site_label
_atom_site_fract_x
_atom_site_fract_y
_atom_site_fract_z
_atom_site_U_iso_or_equiv
_atom_site_adp_type
_atom_site_calc_flag
_atom_site_refinement_flags
_atom_site_occupancy
_atom_site_disorder_assembly
_atom_site_disorder_group
N N1 0.25032(15) 0.66502(15) 0.33833(5) 0.0436(3) Uani d . 1 . .
N N2 0.14194(13) 0.77204(14) 0.45776(5) 0.0392(3) Uani d . 1 . .
N N3 0.30313(15) 0.37642(14) 0.50779(5) 0.0413(3) Uani d . 1 . .
N N4 0.38605(15) -0.08636(16) 0.70573(5) 0.0454(3) Uani d . 1 . .
H H4 0.3774 -0.0851 0.7470 0.054 Uiso calc R 1 . .
N N5 0.42455(17) -0.22452(16) 0.67229(6) 0.0515(3) Uani d . 1 . .
C C1 0.18211(15) 0.82051(17) 0.34459(6) 0.0368(3) Uani d . 1 . .
C C2 0.16182(18) 0.9289(2) 0.29041(6) 0.0469(3) Uani d . 1 . .
H H2 0.1980 0.8960 0.2509 0.056 Uiso calc R 1 . .
C C3 0.08916(19) 1.0817(2) 0.29612(7) 0.0507(4) Uani d . 1 . .
H H3 0.0724 1.1511 0.2598 0.061 Uiso calc R 1 . .
C C4 0.03910(19) 1.1364(2) 0.35576(7) 0.0490(4) Uani d . 1 . .
H H4A -0.0073 1.2426 0.3589 0.059 Uiso calc R 1 . .
C C5 0.05790(18) 1.03530(18) 0.40912(7) 0.0440(3) Uani d . 1 . .
H H5 0.0247 1.0724 0.4486 0.053 Uiso calc R 1 . .
C C6 0.12780(16) 0.87452(17) 0.40443(6) 0.0361(3) Uani d . 1 . .
C C7 0.26273(18) 0.57069(18) 0.39027(6) 0.0436(3) Uani d . 1 . .
H H7 0.3088 0.4642 0.3877 0.052 Uiso calc R 1 . .
C C8 0.20879(16) 0.62367(16) 0.45062(6) 0.0374(3) Uani d . 1 . .
C C9 0.22517(17) 0.51440(18) 0.50816(6) 0.0411(3) Uani d . 1 . .
H H9 0.1773 0.5475 0.5455 0.049 Uiso calc R 1 . .
C C10 0.32246(16) 0.27137(17) 0.56339(6) 0.0369(3) Uani d . 1 . .
C C11 0.36804(16) 0.10932(16) 0.55175(6) 0.0375(3) Uani d . 1 . .
H H11 0.3848 0.0756 0.5098 0.045 Uiso calc R 1 . .
C C12 0.38887(16) -0.00418(17) 0.60359(6) 0.0360(3) Uani d . 1 . .
C C13 0.36273(15) 0.04951(17) 0.66654(6) 0.0365(3) Uani d . 1 . .
C C14 0.42856(19) -0.17552(18) 0.61149(6) 0.0460(3) Uani d . 1 . .
H H14 0.4543 -0.2451 0.5778 0.055 Uiso calc R 1 . .
C C15 0.32249(17) 0.21454(18) 0.67939(6) 0.0421(3) Uani d . 1 . .
H H15 0.3096 0.2496 0.7216 0.051 Uiso calc R 1 . .
C C16 0.30258(18) 0.32333(18) 0.62789(6) 0.0427(3) Uani d . 1 . .
H H16 0.2754 0.4339 0.6354 0.051 Uiso calc R 1 . .

loop_
_atom_site_aniso_label
_atom_site_aniso_U_11
_atom_site_aniso_U_22
_atom_site_aniso_U_33
_atom_site_aniso_U_12
_atom_site_aniso_U_13
_atom_site_aniso_U_23
N1 0.0514(6) 0.0477(7) 0.0324(5) 0.0016(5) 0.0079(4) -0.0037(5)
N2 0.0438(6) 0.0433(6) 0.0313(5) 0.0018(5) 0.0081(4) 0.0014(4)
N3 0.0508(6) 0.0404(6) 0.0333(5) -0.0004(5) 0.0073(4) 0.0023(4)
N4 0.0577(7) 0.0510(7) 0.0279(5) -0.0001(5) 0.0070(5) 0.0050(5)
N5 0.0698(8) 0.0469(7) 0.0377(6) 0.0017(6) 0.0070(5) 0.0050(5)
C1 0.0357(6) 0.0445(7) 0.0304(6) -0.0040(5) 0.0046(4) -0.0005(5)
C2 0.0492(7) 0.0593(9) 0.0333(6) -0.0023(7) 0.0096(5) 0.0060(6)
C3 0.0494(8) 0.0581(9) 0.0453(8) -0.0007(7) 0.0087(6) 0.0184(7)
C4 0.0473(7) 0.0466(8) 0.0536(8) 0.0046(6) 0.0085(6) 0.0093(7)
C5 0.0465(7) 0.0465(8) 0.0398(7) 0.0042(6) 0.0087(5) 0.0011(6)
C6 0.0355(6) 0.0423(7) 0.0307(6) -0.0030(5) 0.0046(4) 0.0000(5)
C7 0.0530(8) 0.0435(8) 0.0347(6) 0.0041(6) 0.0065(5) -0.0026(5)
C8 0.0401(6) 0.0402(7) 0.0322(6) -0.0015(5) 0.0061(5) 0.0006(5)
C9 0.0452(7) 0.0452(8) 0.0338(6) 0.0000(6) 0.0087(5) 0.0022(5)
C10 0.0417(6) 0.0405(7) 0.0291(6) -0.0015(5) 0.0071(5) 0.0001(5)
C11 0.0440(6) 0.0435(7) 0.0264(5) 0.0002(5) 0.0098(5) -0.0015(5)
C12 0.0395(6) 0.0406(7) 0.0286(6) -0.0015(5) 0.0067(4) -0.0007(5)
C13 0.0367(6) 0.0468(8) 0.0264(5) -0.0026(5) 0.0054(4) 0.0012(5)
C14 0.0604(8) 0.0425(8) 0.0356(7) 0.0029(6) 0.0075(6) 0.0008(6)
C15 0.0489(7) 0.0516(8) 0.0265(6) 0.0014(6) 0.0074(5) -0.0063(5)
C16 0.0531(7) 0.0420(7) 0.0334(6) 0.0038(6) 0.0062(5) -0.0063(5)

loop_
_atom_type_symbol
_atom_type_description
_atom_type_scat_dispersion_real
_atom_type_scat_dispersion_imag
_atom_type_scat_source
C C 0.0033 0.0016 'International Tables Vol C Tables 4.2.6.8 and 6.1.1.4'
H H 0.0000 0.0000 'International Tables Vol C Tables 4.2.6.8 and 6.1.1.4'
N N 0.0061 0.0033 'International Tables Vol C Tables 4.2.6.8 and 6.1.1.4'

loop_
_geom_angle_atom_site_label_1
_geom_angle_atom_site_label_2
_geom_angle_atom_site_label_3
_geom_angle_site_symmetry_1
_geom_angle_site_symmetry_3
_geom_angle
_geom_angle_publ_flag
C7 N1 C1 . . 116.38(11) ?
C8 N2 C6 . . 116.81(10) ?
C9 N3 C10 . . 121.52(11) ?
C13 N4 N5 . . 112.15(10) ?
C13 N4 H4 . . 123.9 ?
N5 N4 H4 . . 123.9 ?
C14 N5 N4 . . 105.65(12) ?
N1 C1 C2 . . 119.81(11) ?
N1 C1 C6 . . 121.24(11) ?
C2 C1 C6 . . 118.94(12) ?
C3 C2 C1 . . 119.78(13) ?
C3 C2 H2 . . 120.1 ?
C1 C2 H2 . . 120.1 ?
C2 C3 C4 . . 121.20(13) ?
C2 C3 H3 . . 119.4 ?
C4 C3 H3 . . 119.4 ?
C5 C4 C3 . . 120.49(14) ?
C5 C4 H4A . . 119.8 ?
C3 C4 H4A . . 119.8 ?
C4 C5 C6 . . 119.80(13) ?
C4 C5 H5 . . 120.1 ?
C6 C5 H5 . . 120.1 ?
N2 C6 C5 . . 119.47(11) ?
N2 C6 C1 . . 120.78(12) ?
C5 C6 C1 . . 119.75(12) ?
N1 C7 C8 . . 122.85(13) ?
N1 C7 H7 . . 118.6 ?
C8 C7 H7 . . 118.6 ?
N2 C8 C7 . . 121.92(12) ?
N2 C8 C9 . . 116.67(11) ?
C7 C8 C9 . . 121.40(12) ?
N3 C9 C8 . . 121.03(12) ?
N3 C9 H9 . . 119.5 ?
C8 C9 H9 . . 119.5 ?
C11 C10 N3 . . 115.26(11) ?
C11 C10 C16 . . 119.99(12) ?
N3 C10 C16 . . 124.73(12) ?
C10 C11 C12 . . 119.44(11) ?
C10 C11 H11 . . 120.3 ?
C12 C11 H11 . . 120.3 ?
C11 C12 C13 . . 119.28(12) ?
C11 C12 C14 . . 136.49(12) ?
C13 C12 C14 . . 104.21(11) ?
N4 C13 C15 . . 131.95(11) ?
N4 C13 C12 . . 106.21(12) ?
C15 C13 C12 . . 121.83(12) ?
N5 C14 C12 . . 111.77(12) ?
N5 C14 H14 . . 124.1 ?
C12 C14 H14 . . 124.1 ?
C16 C15 C13 . . 117.81(11) ?
C16 C15 H15 . . 121.1 ?
C13 C15 H15 . . 121.1 ?
C15 C16 C10 . . 121.58(13) ?
C15 C16 H16 . . 119.2 ?
C10 C16 H16 . . 119.2 ?

loop_
_geom_bond_atom_site_label_1
_geom_bond_atom_site_label_2
_geom_bond_site_symmetry_2
_geom_bond_distance
_geom_bond_publ_flag
N1 C7 . 1.3053(17) ?
N1 C1 . 1.3670(17) ?
N2 C8 . 1.3136(17) ?
N2 C6 . 1.3668(16) ?
N3 C9 . 1.2610(18) ?
N3 C10 . 1.4162(16) ?
N4 C13 . 1.3568(17) ?
N4 N5 . 1.3576(17) ?
N4 H4 . 0.8600 ?
N5 C14 . 1.3169(17) ?
C1 C2 . 1.4094(18) ?
C1 C6 . 1.4167(17) ?
C2 C3 . 1.360(2) ?
C2 H2 . 0.9300 ?
C3 C4 . 1.402(2) ?
C3 H3 . 0.9300 ?
C4 C5 . 1.3605(19) ?
C4 H4A . 0.9300 ?
C5 C6 . 1.4070(19) ?
C5 H5 . 0.9300 ?
C7 C8 . 1.4225(17) ?
C7 H7 . 0.9300 ?
C8 C9 . 1.4684(17) ?
C9 H9 . 0.9300 ?
C10 C11 . 1.3768(18) ?
C10 C16 . 1.4185(17) ?
C11 C12 . 1.3989(17) ?
C11 H11 . 0.9300 ?
C12 C13 . 1.4039(16) ?
C12 C14 . 1.4150(19) ?
C13 C15 . 1.3941(19) ?
C14 H14 . 0.9300 ?
C15 C16 . 1.3691(18) ?
C15 H15 . 0.9300 ?
C16 H16 . 0.9300 ?

loop_
_geom_contact_atom_site_label_1
_geom_contact_atom_site_label_2
_geom_contact_distance
_geom_contact_site_symmetry_1
_geom_contact_site_symmetry_2
_geom_contact_publ_flag
Cg1 Cg3 3.7080(2) . 3_575 n
Cg2 Cg3 3.8220(5) . 3_777 n

loop_
_geom_hbond_atom_site_label_D
_geom_hbond_atom_site_label_H
_geom_hbond_atom_site_label_A
_geom_hbond_site_symmetry_A
_geom_hbond_distance_DH
_geom_hbond_distance_HA
_geom_hbond_distance_DA
_geom_hbond_angle_DHA
N4 H4 N1 4_566 0.86 2.31 3.1050(15) 152.9

loop_
_cod_related_entry_id
_cod_related_entry_database
_cod_related_entry_code
1 ChemSpider 24742882
